data_1504193
loop_
_publ_author_name
'Hanessian, Stephen'
'Boyer, Nicolas'
'Reddy, Gone Jayapal'
'Desch\^enes-Simard, Beno\^it'

_publ_section_title
;
 Total synthesis of oidiodendrolides and related norditerpene dilactones
 from a common precursor: metabolites CJ-14,445, LL-Z1271gamma,
 oidiolactones A, B, C, and D, and nagilactone F.
;
_journal_issue 20
_journal_name_full 'Organic letters'
_journal_page_first 4640
_journal_page_last 4643
_journal_paper_doi 10.1021/ol901896c
_journal_volume 11
_journal_year 2009
_chemical_absolute_configuration rmad
_chemical_compound_source 'Synthesized by the authors. See text'
_chemical_formula_moiety 'C17 H20 O6'
_chemical_formula_sum 'C17 H20 O6'
_chemical_formula_weight 320.33
_chemical_name_systematic
; 
 ? 
;
_space_group_IT_number 19
_symmetry_cell_setting orthorhombic
_symmetry_space_group_name_Hall 'P 2ac 2ab'
_symmetry_space_group_name_H-M 'P 21 21 21'
_atom_sites_solution_hydrogens geom
_atom_sites_solution_primary direct
_atom_sites_solution_secondary difmap
_audit_creation_method SHELXL-97
_cell_angle_alpha 90
_cell_angle_beta 90
_cell_angle_gamma 90
_cell_formula_units_Z 4
_cell_length_a 11.0321(2)
_cell_length_b 11.6526(3)
_cell_length_c 11.9913(4)
_cell_measurement_reflns_used 8625
_cell_measurement_temperature 175
_cell_measurement_theta_max 72.15
_cell_measurement_theta_min 3.69
_cell_volume 1541.51(7)
_computing_cell_refinement 'SAINT V7.60A(Bruker AXS, 2008)'
_computing_data_collection 'APEX2  (Bruker AXS, 2009)'
_computing_data_reduction 'SAINT V7.60A(Bruker AXS, 2008)'
_computing_molecular_graphics 'SHELXTL v6.12 (Bruker AXS, 2001)'
_computing_publication_material 'UdMX (Maris, 2004)'
_computing_structure_refinement 'SHELXL97 (Sheldrick, 2008)'
_computing_structure_solution 'SHELXS97 (Sheldrick, 2008)'
_diffrn_ambient_temperature 175
_diffrn_detector_area_resol_mean 5.5
_diffrn_measured_fraction_theta_full 0.998
_diffrn_measured_fraction_theta_max 0.998
_diffrn_measurement_device_type 'Bruker Smart 6000'
_diffrn_measurement_method \w
_diffrn_radiation_monochromator 'Montel 200 optics'
_diffrn_radiation_source 'Rotating Anode'
_diffrn_radiation_type CuK\a
_diffrn_radiation_wavelength 1.54178
_diffrn_reflns_av_R_equivalents 0.033
_diffrn_reflns_av_sigmaI/netI 0.0178
_diffrn_reflns_limit_h_max 13
_diffrn_reflns_limit_h_min -13
_diffrn_reflns_limit_k_max 14
_diffrn_reflns_limit_k_min -14
_diffrn_reflns_limit_l_max 14
_diffrn_reflns_limit_l_min -14
_diffrn_reflns_number 20154
_diffrn_reflns_theta_full 72.37
_diffrn_reflns_theta_max 72.37
_diffrn_reflns_theta_min 5.29
_exptl_absorpt_coefficient_mu 0.873
_exptl_absorpt_correction_T_max 0.9244
_exptl_absorpt_correction_T_min 0.8492
_exptl_absorpt_correction_type multi-scan
_exptl_absorpt_process_details 'Sadabs (Sheldrick, 2007)'
_exptl_crystal_colour Colorless
_exptl_crystal_density_diffrn 1.380
_exptl_crystal_density_method 'not measured'
_exptl_crystal_description needle-like
_exptl_crystal_F_000 680
_exptl_crystal_size_max 0.14
_exptl_crystal_size_mid 0.11
_exptl_crystal_size_min 0.09
_refine_diff_density_max 0.189
_refine_diff_density_min -0.231
_refine_diff_density_rms 0.049
_refine_ls_abs_structure_details 'Flack H D (1983), 1279 Friedel Pairs'
_refine_ls_abs_structure_Flack -0.10(18)
_refine_ls_extinction_coef 0.0094(7)
_refine_ls_extinction_expression Fc^*^=kFc[1+0.001xFc^2^\l^3^/sin(2\q)]^-1/4^
_refine_ls_extinction_method SHELXL
_refine_ls_goodness_of_fit_ref 1.057
_refine_ls_hydrogen_treatment constr
_refine_ls_matrix_type full
_refine_ls_number_parameters 238
_refine_ls_number_reflns 3035
_refine_ls_number_restraints 9
_refine_ls_restrained_S_all 1.059
_refine_ls_R_factor_all 0.0381
_refine_ls_R_factor_gt 0.0360
_refine_ls_shift/su_max 0.000
_refine_ls_shift/su_mean 0.000
_refine_ls_structure_factor_coef Fsqd
_refine_ls_weighting_details 'calc w=1/[\s^2^(Fo^2^)+(0.0615P)^2^+0.1621P] where P=(Fo^2^+2Fc^2^)/3'
_refine_ls_weighting_scheme calc
_refine_ls_wR_factor_gt 0.0945
_refine_ls_wR_factor_ref 0.0965
_reflns_number_gt 2867
_reflns_number_total 3035
_reflns_threshold_expression I>2\s(I)
_cod_data_source_file ol901896c_si_010.cif
_cod_data_source_block bent37
_cod_depositor_comments
;
The following automatic conversions were performed:

'_symmetry_cell_setting' value 'Orthorhombic' changed to
'orthorhombic' according to
/home/saulius/struct/CIF-dictionaries/cif_core.dic dictionary named
'cif_core.dic' version 2.4.2 from 2011-04-26.

'_geom_bond_publ_flag'
value 'Y' changed to 'y' according to
/home/saulius/struct/CIF-dictionaries/cif_core.dic dictionary named
'cif_core.dic' version 2.4.2 from 2011-04-26 (36
times).

'_geom_angle_publ_flag' value 'Y' changed to 'y' according
to /home/saulius/struct/CIF-dictionaries/cif_core.dic dictionary
named 'cif_core.dic' version 2.4.2 from 2011-04-26 (76
times).

'_geom_torsion_publ_flag' value 'Y' changed to 'y' according
to /home/saulius/struct/CIF-dictionaries/cif_core.dic dictionary
named 'cif_core.dic' version 2.4.2 from 2011-04-26 (128 times).

Automatic conversion script
Id: cif_fix_values 1715 2011-07-08 13:25:40Z adriana 
;
_cod_original_sg_symbol_H-M P212121
_cod_database_code 1504193

loop_
_symmetry_equiv_pos_as_xyz
'x, y, z'
'-x+1/2, -y, z+1/2'
'-x, y+1/2, -z+1/2'
'x+1/2, -y+1/2, -z'

loop_
_atom_site_label
_atom_site_type_symbol
_atom_site_fract_x
_atom_site_fract_y
_atom_site_fract_z
_atom_site_U_iso_or_equiv
_atom_site_adp_type
_atom_site_occupancy
_atom_site_symmetry_multiplicity
_atom_site_calc_flag
_atom_site_refinement_flags
_atom_site_disorder_assembly
_atom_site_disorder_group
O3 O 0.06908(11) 0.64917(9) 0.23034(11) 0.0498(3) Uani 1 1 d . A .
O4 O -0.21085(13) 0.84703(15) 0.44262(12) 0.0667(4) Uani 1 1 d . . .
O5 O -0.16541(10) 0.79072(11) 0.27278(10) 0.0477(3) Uani 1 1 d . . .
O6 O -0.07768(10) 0.90637(11) 0.13597(9) 0.0471(3) Uani 1 1 d . . .
C3 C 0.42711(14) 0.81263(15) 0.28015(14) 0.0441(4) Uani 1 1 d D . .
O1A O 0.4988(3) 0.9122(3) 0.1109(3) 0.0560(7) Uani 0.702(5) 1 d PD A 1
O2A O 0.3418(8) 0.7861(11) 0.1034(7) 0.0546(9) Uani 0.702(5) 1 d PD A 1
C1A C 0.4274(4) 0.8519(3) 0.1588(3) 0.0437(8) Uani 0.702(5) 1 d PD A 1
C2B C 0.5080(8) 0.7072(7) 0.3004(5) 0.0539(12) Uani 0.702(5) 1 d PD A 1
H2BA H 0.4876 0.6472 0.2463 0.081 Uiso 0.702(5) 1 calc PR A 1
H2BB H 0.4946 0.6783 0.3761 0.081 Uiso 0.702(5) 1 calc PR A 1
H2BC H 0.5933 0.7290 0.2916 0.081 Uiso 0.702(5) 1 calc PR A 1
C4A C 0.4678(4) 0.9023(4) 0.3693(3) 0.0469(9) Uani 0.702(5) 1 d PD A 1
H4AB H 0.4995 0.8590 0.4340 0.056 Uiso 0.702(5) 1 calc PR A 1
H4AA H 0.5369 0.9455 0.3374 0.056 Uiso 0.702(5) 1 calc PR A 1
C5A C 0.3769(2) 0.9906(3) 0.4141(2) 0.0508(8) Uani 0.702(5) 1 d PD A 1
H5AA H 0.3721 1.0561 0.3617 0.061 Uiso 0.702(5) 1 calc PR A 1
H5AB H 0.4059 1.0202 0.4867 0.061 Uiso 0.702(5) 1 calc PR A 1
C6A C 0.2486(5) 0.9379(9) 0.4292(6) 0.0425(7) Uani 0.702(5) 1 d PD A 1
H6AA H 0.2500 0.8785 0.4882 0.051 Uiso 0.702(5) 1 calc PR A 1
H6AB H 0.1900 0.9982 0.4512 0.051 Uiso 0.702(5) 1 calc PR A 1
O1B O 0.5077(8) 0.8679(7) 0.0935(7) 0.0560(7) Uani 0.298(5) 1 d PD A 2
O2B O 0.3295(19) 0.792(3) 0.0998(16) 0.0546(9) Uani 0.298(5) 1 d PD A 2
C1B C 0.4381(11) 0.8188(9) 0.1511(9) 0.0437(8) Uani 0.298(5) 1 d PD A 2
C2A C 0.517(2) 0.7101(18) 0.2744(16) 0.0539(12) Uani 0.298(5) 1 d PD A 2
H2AA H 0.4886 0.6552 0.2181 0.081 Uiso 0.298(5) 1 calc PR A 2
H2AB H 0.5201 0.6722 0.3473 0.081 Uiso 0.298(5) 1 calc PR A 2
H2AC H 0.5974 0.7381 0.2543 0.081 Uiso 0.298(5) 1 calc PR A 2
C4B C 0.4755(12) 0.9151(11) 0.3367(8) 0.0469(9) Uani 0.298(5) 1 d PD A 2
H4BA H 0.4623 0.9848 0.2910 0.056 Uiso 0.298(5) 1 calc PR A 2
H4BB H 0.5633 0.9067 0.3515 0.056 Uiso 0.298(5) 1 calc PR A 2
C5B C 0.4037(5) 0.9217(7) 0.4462(5) 0.0460(17) Uani 0.298(5) 1 d PD A 2
H5BA H 0.4345 0.9861 0.4918 0.055 Uiso 0.298(5) 1 calc PR A 2
H5BB H 0.4155 0.8499 0.4890 0.055 Uiso 0.298(5) 1 calc PR A 2
C6B C 0.2672(12) 0.939(2) 0.4234(15) 0.0425(7) Uani 0.298(5) 1 d PD A 2
H6BA H 0.2519 1.0229 0.4201 0.051 Uiso 0.298(5) 1 calc PR A 2
H6BB H 0.2221 0.9094 0.4887 0.051 Uiso 0.298(5) 1 calc PR A 2
C7 C 0.21109(14) 0.88459(12) 0.31748(12) 0.0358(3) Uani 1 1 d D . .
C8 C 0.29295(14) 0.77975(13) 0.29415(12) 0.0377(3) Uani 1 1 d . A .
H8 H 0.2843 0.7225 0.3557 0.045 Uiso 1 1 calc R . .
C9 C 0.26670(14) 0.72252(15) 0.18254(13) 0.0447(4) Uani 1 1 d D . .
H9 H 0.2980 0.6421 0.1861 0.054 Uiso 1 1 calc R A 1
C10 C 0.13487(15) 0.71736(15) 0.15023(13) 0.0441(4) Uani 1 1 d . A .
H10 H 0.1147 0.7074 0.0695 0.053 Uiso 1 1 calc R . .
C11 C 0.04423(13) 0.77081(13) 0.22224(12) 0.0373(3) Uani 1 1 d . . .
C12 C 0.08079(14) 0.84417(12) 0.31854(12) 0.0357(3) Uani 1 1 d . A .
C13 C -0.00754(15) 0.87758(15) 0.38730(13) 0.0432(4) Uani 1 1 d . . .
H13 H 0.0114 0.9269 0.4479 0.052 Uiso 1 1 calc R A .
C14 C -0.13361(16) 0.83985(16) 0.37138(14) 0.0474(4) Uani 1 1 d . A .
C15 C -0.08075(14) 0.79765(14) 0.18061(13) 0.0410(3) Uani 1 1 d . A .
H15 H -0.1042 0.7412 0.1216 0.049 Uiso 1 1 calc R . .
C16 C 0.21147(15) 0.97751(13) 0.22461(14) 0.0429(3) Uani 1 1 d . A .
H16A H 0.1897 0.9422 0.1532 0.064 Uiso 1 1 calc R . .
H16B H 0.2925 1.0115 0.2190 0.064 Uiso 1 1 calc R . .
H16C H 0.1525 1.0374 0.2430 0.064 Uiso 1 1 calc R . .
C17 C -0.19059(17) 0.94600(19) 0.09268(17) 0.0589(5) Uani 1 1 d . . .
H17A H -0.2202 0.8918 0.0364 0.088 Uiso 1 1 calc R . .
H17B H -0.1794 1.0217 0.0585 0.088 Uiso 1 1 calc R . .
H17C H -0.2497 0.9517 0.1534 0.088 Uiso 1 1 calc R . .

loop_
_atom_site_aniso_label
_atom_site_aniso_U_11
_atom_site_aniso_U_22
_atom_site_aniso_U_33
_atom_site_aniso_U_23
_atom_site_aniso_U_13
_atom_site_aniso_U_12
O3 0.0466(6) 0.0395(5) 0.0632(7) -0.0040(5) 0.0002(6) -0.0033(5)
O4 0.0476(7) 0.1013(11) 0.0511(7) -0.0024(7) 0.0159(6) 0.0044(8)
O5 0.0360(5) 0.0631(7) 0.0440(6) -0.0021(6) 0.0069(5) -0.0057(5)
O6 0.0378(6) 0.0600(7) 0.0433(6) 0.0070(5) -0.0037(5) -0.0003(5)
C3 0.0347(7) 0.0530(9) 0.0446(8) 0.0032(7) -0.0030(7) 0.0009(7)
O1A 0.0394(8) 0.070(2) 0.0589(13) 0.0061(14) 0.0126(8) -0.0015(14)
O2A 0.0352(18) 0.0924(16) 0.0362(8) -0.0052(8) 0.0049(9) 0.0019(17)
C1A 0.0307(12) 0.052(2) 0.0488(11) -0.0024(15) 0.0046(8) 0.0089(16)
C2B 0.0449(16) 0.0604(11) 0.056(4) -0.005(2) 0.000(2) 0.0117(11)
C4A 0.0364(11) 0.0558(15) 0.049(2) 0.0011(16) -0.0055(18) -0.0015(10)
C5A 0.0442(14) 0.0668(19) 0.0415(13) -0.0138(13) 0.0018(11) -0.0103(13)
C6A 0.0376(18) 0.0565(9) 0.0332(11) -0.0086(8) 0.0041(14) -0.0066(17)
O1B 0.0394(8) 0.070(2) 0.0589(13) 0.0061(14) 0.0126(8) -0.0015(14)
O2B 0.0352(18) 0.0924(16) 0.0362(8) -0.0052(8) 0.0049(9) 0.0019(17)
C1B 0.0307(12) 0.052(2) 0.0488(11) -0.0024(15) 0.0046(8) 0.0089(16)
C2A 0.0449(16) 0.0604(11) 0.056(4) -0.005(2) 0.000(2) 0.0117(11)
C4B 0.0364(11) 0.0558(15) 0.049(2) 0.0011(16) -0.0055(18) -0.0015(10)
C5B 0.038(3) 0.056(4) 0.044(3) -0.014(3) -0.009(2) 0.006(3)
C6B 0.0376(18) 0.0565(9) 0.0332(11) -0.0086(8) 0.0041(14) -0.0066(17)
C7 0.0382(7) 0.0396(7) 0.0297(7) -0.0011(6) 0.0014(6) -0.0024(6)
C8 0.0378(7) 0.0414(7) 0.0340(7) -0.0003(6) -0.0008(6) 0.0006(7)
C9 0.0368(8) 0.0547(9) 0.0425(8) -0.0119(7) 0.0022(6) 0.0010(7)
C10 0.0403(8) 0.0537(9) 0.0384(8) -0.0128(7) 0.0003(6) -0.0016(7)
C11 0.0361(7) 0.0402(7) 0.0356(7) 0.0001(6) 0.0015(6) -0.0044(6)
C12 0.0388(8) 0.0393(7) 0.0290(7) 0.0031(6) 0.0011(6) 0.0002(6)
C13 0.0444(8) 0.0539(9) 0.0315(7) -0.0022(6) 0.0022(6) 0.0031(7)
C14 0.0413(8) 0.0612(10) 0.0396(8) 0.0016(7) 0.0078(7) 0.0040(7)
C15 0.0356(8) 0.0510(8) 0.0364(7) -0.0046(6) 0.0024(6) -0.0043(7)
C16 0.0446(8) 0.0420(7) 0.0420(8) 0.0044(7) 0.0021(7) -0.0032(7)
C17 0.0495(10) 0.0729(12) 0.0542(10) -0.0057(9) -0.0147(8) 0.0126(9)

loop_
_atom_type_symbol
_atom_type_description
_atom_type_scat_dispersion_real
_atom_type_scat_dispersion_imag
_atom_type_scat_source
C C 0.0181 0.0091 'International Tables Vol C Tables 4.2.6.8 and 6.1.1.4'
H H 0.0000 0.0000 'International Tables Vol C Tables 4.2.6.8 and 6.1.1.4'
O O 0.0492 0.0322 'International Tables Vol C Tables 4.2.6.8 and 6.1.1.4'

loop_
_geom_angle_atom_site_label_1
_geom_angle_atom_site_label_2
_geom_angle_atom_site_label_3
_geom_angle
_geom_angle_publ_flag
C10 O3 C11 60.73(10) y
C14 O5 C15 118.25(12) y
C15 O6 C17 114.72(14) y
C4B C3 C1A 101.2(4) y
C4B C3 C2B 111.4(7) y
C1A C3 C2B 112.9(3) y
C4B C3 C8 120.0(5) y
C1A C3 C8 100.4(2) y
C2B C3 C8 110.0(4) y
C4B C3 C2A 114.5(12) y
C1A C3 C2A 100.8(7) y
C2B C3 C2A 12.1(9) y
C8 C3 C2A 115.1(1) y
C4B C3 C1B 113.1(6) y
C1A C3 C1B 15.4(4) y
C2B C3 C1B 98.5(5) y
C8 C3 C1B 101.3(5) y
C2A C3 C1B 86.7(8) y
C4B C3 C4A 15.8(4) y
C1A C3 C4A 116.8(2) y
C2B C3 C4A 105.1(4) y
C8 C3 C4A 111.7(2) y
C2A C3 C4A 111.3(1) y
C1B C3 C4A 128.9(5) y
C1A O2A C9 110.8(6) y
O1A C1A O2A 122.7(4) y
O1A C1A C3 129.3(4) y
O2A C1A C3 106.8(4) y
C3 C2B H2BA 109.5 ?
C3 C2B H2BB 109.5 ?
H2BA C2B H2BB 109.5 ?
C3 C2B H2BC 109.5 ?
H2BA C2B H2BC 109.5 ?
H2BB C2B H2BC 109.5 ?
C5A C4A C3 120.0(3) y
C5A C4A H4AB 107.3 ?
C3 C4A H4AB 107.3 ?
C5A C4A H4AA 107.3 ?
C3 C4A H4AA 107.3 ?
H4AB C4A H4AA 106.9 ?
C4A C5A C6A 111.8(4) y
C4A C5A H5AA 109.3 ?
C6A C5A H5AA 109.3 ?
C4A C5A H5AB 109.3 ?
C6A C5A H5AB 109.3 ?
H5AA C5A H5AB 107.9 ?
C7 C6A C5A 107.7(4) y
C7 C6A H6AA 110.2 ?
C5A C6A H6AA 110.2 ?
C7 C6A H6AB 110.2 ?
C5A C6A H6AB 110.2 ?
H6AA C6A H6AB 108.5 ?
C1B O2B C9 103.6(12) y
O1B C1B O2B 114.5(11) y
O1B C1B C3 130.9(11) y
O2B C1B C3 111.4(11) y
C3 C2A H2AA 109.5 ?
C3 C2A H2AB 109.5 ?
H2AA C2A H2AB 109.5 ?
C3 C2A H2AC 109.5 ?
H2AA C2A H2AC 109.5 ?
H2AB C2A H2AC 109.5 ?
C3 C4B C5B 104.3(7) y
C3 C4B H4BA 110.9 ?
C5B C4B H4BA 110.9 ?
C3 C4B H4BB 110.9 ?
C5B C4B H4BB 110.9 ?
H4BA C4B H4BB 108.9 ?
C4B C5B C6B 111(1) y
C4B C5B H5BA 109.4 ?
C6B C5B H5BA 109.4 ?
C4B C5B H5BB 109.4 ?
C6B C5B H5BB 109.4 ?
H5BA C5B H5BB 108 ?
C5B C6B C7 118.7(11) y
C5B C6B H6BA 107.6 ?
C7 C6B H6BA 107.6 ?
C5B C6B H6BB 107.6 ?
C7 C6B H6BB 107.6 ?
H6BA C6B H6BB 107.1 ?
C12 C7 C6A 112.0(3) y
C12 C7 C8 108.11(12) y
C6A C7 C8 108.7(3) y
C12 C7 C6B 120.0(7) y
C6A C7 C6B 8.0(8) y
C8 C7 C6B 103.9(8) y
C12 C7 C16 103.04(12) y
C6A C7 C16 110.1(4) y
C8 C7 C16 114.83(12) y
C6B C7 C16 107.5(1) y
C9 C8 C3 101.31(12) y
C9 C8 C7 113.22(13) y
C3 C8 C7 112.66(13) y
C9 C8 H8 109.8 ?
C3 C8 H8 109.8 ?
C7 C8 H8 109.8 ?
O2B C9 O2A 6.1(15) y
O2B C9 C10 107.9(8) y
O2A C9 C10 113.6(3) y
O2B C9 C8 105.4(1) y
O2A C9 C8 103.9(4) y
C10 C9 C8 115.28(13) y
O2B C9 H9 112.6 ?
O2A C9 H9 107.9 ?
C10 C9 H9 107.9 ?
C8 C9 H9 107.9 ?
O3 C10 C11 59.78(10) y
O3 C10 C9 109.67(14) y
C11 C10 C9 119.47(13) y
O3 C10 H10 118 ?
C11 C10 H10 118 ?
C9 C10 H10 118 ?
O3 C11 C10 59.49(10) y
O3 C11 C12 117.26(13) y
C10 C11 C12 121.11(13) y
O3 C11 C15 113.64(12) y
C10 C11 C15 121.45(13) y
C12 C11 C15 112.75(13) y
C13 C12 C11 116.60(14) y
C13 C12 C7 127.46(14) y
C11 C12 C7 115.39(12) y
C12 C13 C14 121.53(15) y
C12 C13 H13 119.2 ?
C14 C13 H13 119.2 ?
O4 C14 O5 117.48(16) y
O4 C14 C13 123.63(17) y
O5 C14 C13 118.86(14) y
O6 C15 O5 111.35(13) y
O6 C15 C11 107.39(12) y
O5 C15 C11 109.10(12) y
O6 C15 H15 109.7 ?
O5 C15 H15 109.7 ?
C11 C15 H15 109.7 ?
C7 C16 H16A 109.5 ?
C7 C16 H16B 109.5 ?
H16A C16 H16B 109.5 ?
C7 C16 H16C 109.5 ?
H16A C16 H16C 109.5 ?
H16B C16 H16C 109.5 ?
O6 C17 H17A 109.5 ?
O6 C17 H17B 109.5 ?
H17A C17 H17B 109.5 ?
O6 C17 H17C 109.5 ?
H17A C17 H17C 109.5 ?
H17B C17 H17C 109.5 ?

loop_
_geom_bond_atom_site_label_1
_geom_bond_atom_site_label_2
_geom_bond_distance
_geom_bond_publ_flag
O3 C10 1.443(2) y
O3 C11 1.4470(19) y
O4 C14 1.209(2) y
O5 C14 1.360(2) y
O5 C15 1.4492(18) y
O6 C15 1.376(2) y
O6 C17 1.426(2) y
C3 C4b 1.473(11) y
C3 C1a 1.526(4) y
C3 C2b 1.537(6) y
C3 C8 1.538(2) y
C3 C2a 1.551(14) y
C3 C1b 1.554(11) y
C3 C4a 1.561(4) y
O1a C1a 1.201(4) y
O2a C1a 1.386(7) y
O2a C9 1.462(6) y
C2b H2ba 0.98 ?
C2b H2bb 0.98 ?
C2b H2bc 0.98 ?
C4a C5a 1.535(5) y
C4a H4ab 0.99 ?
C4a H4aa 0.99 ?
C5a C6a 1.554(6) y
C5a H5aa 0.99 ?
C5a H5ab 0.99 ?
C6a C7 1.533(6) y
C6a H6aa 0.99 ?
C6a H6ab 0.99 ?
O1b C1b 1.180(11) y
O2b C1b 1.383(14) y
O2b C9 1.454(14) y
C2a H2aa 0.98 ?
C2a H2ab 0.98 ?
C2a H2ac 0.98 ?
C4b C5b 1.536(10) y
C4b H4ba 0.99 ?
C4b H4bb 0.99 ?
C5b C6b 1.544(14) y
C5b H5ba 0.99 ?
C5b H5bb 0.99 ?
C6b C7 1.550(13) y
C6b H6ba 0.99 ?
C6b H6bb 0.99 ?
C7 C12 1.513(2) y
C7 C8 1.545(2) y
C7 C16 1.553(2) y
C8 C9 1.523(2) y
C8 H8 1 ?
C9 C10 1.506(2) y
C9 H9 1 ?
C10 C11 1.461(2) y
C10 H10 1 ?
C11 C12 1.492(2) y
C11 C15 1.499(2) y
C12 C13 1.335(2) y
C13 C14 1.471(2) y
C13 H13 0.95 ?
C15 H15 1 ?
C16 H16a 0.98 ?
C16 H16b 0.98 ?
C16 H16c 0.98 ?
C17 H17a 0.98 ?
C17 H17b 0.98 ?
C17 H17c 0.98 ?

loop_
_geom_torsion_atom_site_label_1
_geom_torsion_atom_site_label_2
_geom_torsion_atom_site_label_3
_geom_torsion_atom_site_label_4
_geom_torsion
_geom_torsion_publ_flag
C9 O2A C1A O1A -179.4(5) y
C9 O2A C1A C3 11.8(1) y
C4B C3 C1A O1A 35.9(6) y
C2B C3 C1A O1A -83.3(5) y
C8 C3 C1A O1A 159.6(3) y
C2A C3 C1A O1A -82(11) y
C1B C3 C1A O1A -106(2) y
C4A C3 C1A O1A 38.7(4) y
C4B C3 C1A O2A -156.3(9) y
C2B C3 C1A O2A 84.6(8) y
C8 C3 C1A O2A -32.5(7) y
C2A C3 C1A O2A 85.8(13) y
C1B C3 C1A O2A 62(2) y
C4A C3 C1A O2A -153.5(7) y
C4B C3 C4A C5A 93(3) y
C1A C3 C4A C5A 83.2(4) y
C2B C3 C4A C5A -150.8(4) y
C8 C3 C4A C5A -31.6(4) y
C2A C3 C4A C5A -161.8(9) y
C1B C3 C4A C5A 94.6(7) y
C3 C4A C5A C6A 38.0(5) y
C4A C5A C6A C7 -54.4(7) y
C9 O2B C1B O1B 174.2(14) y
C9 O2B C1B C3 -24(3) y
C4B C3 C1B O1B 27.4(14) y
C1A C3 C1B O1B 69(2) y
C2B C3 C1B O1B -90.4(12) y
C8 C3 C1B O1B 157.1(11) y
C2A C3 C1B O1B -87.9(16) y
C4A C3 C1B O1B 27(15) y
C4B C3 C1B O2B -130.9(18) y
C1A C3 C1B O2B -90(3) y
C2B C3 C1B O2B 111.4(18) y
C8 C3 C1B O2B -1.1(17) y
C2A C3 C1B O2B 114(2) y
C4A C3 C1B O2B -131.2(17) y
C1A C3 C4B C5B 142.5(7) y
C2B C3 C4B C5B -97.3(8) y
C8 C3 C4B C5B 33.3(1) y
C2A C3 C4B C5B -110(11) y
C1B C3 C4B C5B 152.8(8) y
C4A C3 C4B C5B -28.3(19) y
C3 C4B C5B C6B -62.6(14) y
C4B C5B C6B C7 33(2) y
C5A C6A C7 C12 -172.6(4) y
C5A C6A C7 C8 67.9(6) y
C5A C6A C7 C6B 14(9) y
C5A C6A C7 C16 -58.6(6) y
C5B C6B C7 C12 148(12) y
C5B C6B C7 C6A 155(12) y
C5B C6B C7 C8 27(2) y
C5B C6B C7 C16 -95(18) y
C4B C3 C8 C9 149.3(5) y
C1A C3 C8 C9 39.71(19) y
C2B C3 C8 C9 -79.5(3) y
C2A C3 C8 C9 -67.6(8) y
C1B C3 C8 C9 24.0(4) y
C4A C3 C8 C9 164.3(2) y
C4B C3 C8 C7 28.0(6) y
C1A C3 C8 C7 -81.57(19) y
C2B C3 C8 C7 159.2(3) y
C2A C3 C8 C7 171.1(8) y
C1B C3 C8 C7 -97.3(4) y
C4A C3 C8 C7 43.0(2) y
C12 C7 C8 C9 60.35(16) y
C6A C7 C8 C9 -177.8(4) y
C6B C7 C8 C9 -171.1(9) y
C16 C7 C8 C9 -54.03(17) y
C12 C7 C8 C3 174.58(12) y
C6A C7 C8 C3 -63.6(4) y
C6B C7 C8 C3 -56.9(9) y
C16 C7 C8 C3 60.20(17) y
C1B O2B C9 O2A -37(14) y
C1B O2B C9 C10 163.6(16) y
C1B O2B C9 C8 40(2) y
C1A O2A C9 O2B 119(17) y
C1A O2A C9 C10 140.5(6) y
C1A O2A C9 C8 14.4(1) y
C3 C8 C9 O2B -40.1(13) y
C7 C8 C9 O2B 80.8(13) y
C3 C8 C9 O2A -33.9(5) y
C7 C8 C9 O2A 87.0(5) y
C3 C8 C9 C10 -158.91(15) y
C7 C8 C9 C10 -38.0(2) y
C11 O3 C10 C9 113.36(15) y
O2B C9 C10 O3 179.9(15) y
O2A C9 C10 O3 177.6(6) y
C8 C9 C10 O3 -62.58(18) y
O2B C9 C10 C11 -114.4(15) y
O2A C9 C10 C11 -116.7(6) y
C8 C9 C10 C11 3.1(2) y
C10 O3 C11 C12 -111.78(15) y
C10 O3 C11 C15 113.78(15) y
C9 C10 C11 O3 -96.79(18) y
O3 C10 C11 C12 105.38(15) y
C9 C10 C11 C12 8.6(2) y
O3 C10 C11 C15 -100.67(16) y
C9 C10 C11 C15 162.54(16) y
O3 C11 C12 C13 -102.90(17) y
C10 C11 C12 C13 -172.04(16) y
C15 C11 C12 C13 31.93(19) y
O3 C11 C12 C7 84.94(16) y
C10 C11 C12 C7 15.8(2) y
C15 C11 C12 C7 -140.23(13) y
C6A C7 C12 C13 20.5(5) y
C8 C7 C12 C13 140.29(16) y
C6B C7 C12 C13 21.6(11) y
C16 C7 C12 C13 -97.76(18) y
C6A C7 C12 C11 -168.3(4) y
C8 C7 C12 C11 -48.55(16) y
C6B C7 C12 C11 -167.3(11) y
C16 C7 C12 C11 73.40(15) y
C11 C12 C13 C14 2.5(2) y
C7 C12 C13 C14 173.55(15) y
C15 O5 C14 O4 170.33(16) y
C15 O5 C14 C13 -11.7(2) y
C12 C13 C14 O4 163.76(19) y
C12 C13 C14 O5 -14.1(3) y
C17 O6 C15 O5 -60.27(17) y
C17 O6 C15 C11 -179.65(14) y
C14 O5 C15 O6 -73.86(18) y
C14 O5 C15 C11 44.49(19) y
O3 C11 C15 O6 -156.82(12) y
C10 C11 C15 O6 -89.28(17) y
C12 C11 C15 O6 66.66(16) y
O3 C11 C15 O5 82.37(16) y
C10 C11 C15 O5 149.92(14) y
C12 C11 C15 O5 -54.14(16) y
